data_4030849
loop_
_publ_author_name
'Boyd, Derek R.'
'Sharma, Narain D.'
'Malone, John F.'
'McIntyre, Peter B. A.'
'McRoberts, Colin'
'Floyd, Stewart'
'Allen, Christopher C. R.'
'Gohil, Amit'
'Coles, Simon J.'
'Horton, Peter N.'
'Stevenson, Paul J.'

_publ_section_title
;
 Toluene Dioxygenase-Catalyzed Synthesis and Reactions of cis-Diol
 Metabolites Derived from 2- and 3-Methoxyphenols.
;
_journal_issue 7
_journal_name_full 'The Journal of organic chemistry'
_journal_page_first 3429
_journal_paper_doi 10.1021/jo5028968
_journal_volume 80
_journal_year 2015
_chemical_absolute_configuration rm
_chemical_formula_moiety 'C17 H22 O6'
_chemical_formula_sum 'C17 H22 O6'
_chemical_formula_weight 322.35
_chemical_name_systematic
; 
 ? 
;
_space_group_IT_number 4
_symmetry_cell_setting monoclinic
_symmetry_space_group_name_Hall 'P 2yb'
_symmetry_space_group_name_H-M 'P 1 21 1'
_atom_sites_solution_hydrogens difmap
_atom_sites_solution_primary direct
_atom_sites_solution_secondary difmap
_audit_creation_method SHELXL-97
_cell_angle_alpha 90.00
_cell_angle_beta 110.291(9)
_cell_angle_gamma 90.00
_cell_formula_units_Z 2
_cell_length_a 6.6036(8)
_cell_length_b 19.939(3)
_cell_length_c 6.6798(8)
_cell_measurement_reflns_used 45
_cell_measurement_temperature 293(2)
_cell_measurement_theta_max 12.53
_cell_measurement_theta_min 3.27
_cell_volume 824.94(19)
_computing_cell_refinement 'Bruker XSCANS'
_computing_data_collection 'Bruker XSCANS'
_computing_data_reduction 'Bruker XSCANS'
_computing_molecular_graphics 'Bruker SHELXTL'
_computing_publication_material 'SHELXL-97 (Sheldrick, 1997)'
_computing_structure_refinement 'SHELXL-97 (Sheldrick, 1997)'
_computing_structure_solution 'SHELXS-97 (Sheldrick, 1990)'
_diffrn_ambient_temperature 293(2)
_diffrn_measured_fraction_theta_full 0.999
_diffrn_measured_fraction_theta_max 0.999
_diffrn_measurement_device_type 'Bruker P4 diffractometer'
_diffrn_measurement_method '\w scans'
_diffrn_radiation_monochromator graphite
_diffrn_radiation_source 'fine-focus sealed tube'
_diffrn_radiation_type MoK\a
_diffrn_radiation_wavelength 0.71073
_diffrn_reflns_av_R_equivalents 0.0140
_diffrn_reflns_av_sigmaI/netI 0.0238
_diffrn_reflns_limit_h_max 7
_diffrn_reflns_limit_h_min -1
_diffrn_reflns_limit_k_max 23
_diffrn_reflns_limit_k_min -1
_diffrn_reflns_limit_l_max 7
_diffrn_reflns_limit_l_min -7
_diffrn_reflns_number 2005
_diffrn_reflns_theta_full 25.00
_diffrn_reflns_theta_max 25.00
_diffrn_reflns_theta_min 3.25
_diffrn_standards_decay_% 0
_diffrn_standards_interval_count 97
_diffrn_standards_number 3
_exptl_absorpt_coefficient_mu 0.098
_exptl_absorpt_correction_type none
_exptl_crystal_colour colourless
_exptl_crystal_density_diffrn 1.298
_exptl_crystal_density_method 'not measured'
_exptl_crystal_description prisms
_exptl_crystal_F_000 344
_exptl_crystal_size_max 0.70
_exptl_crystal_size_mid 0.45
_exptl_crystal_size_min 0.18
_refine_diff_density_max 0.114
_refine_diff_density_min -0.099
_refine_diff_density_rms 0.025
_refine_ls_abs_structure_details 'Flack H D (1983), Acta Cryst. A39, 876-881'
_refine_ls_abs_structure_Flack -0.5(12)
_refine_ls_extinction_coef 0.069(6)
_refine_ls_extinction_expression Fc^*^=kFc[1+0.001xFc^2^\l^3^/sin(2\q)]^-1/4^
_refine_ls_extinction_method SHELXL
_refine_ls_goodness_of_fit_ref 1.056
_refine_ls_hydrogen_treatment constr
_refine_ls_matrix_type full
_refine_ls_number_parameters 213
_refine_ls_number_reflns 1570
_refine_ls_number_restraints 1
_refine_ls_restrained_S_all 1.055
_refine_ls_R_factor_all 0.0326
_refine_ls_R_factor_gt 0.0293
_refine_ls_shift/su_max 0.000
_refine_ls_shift/su_mean 0.000
_refine_ls_structure_factor_coef Fsqd
_refine_ls_weighting_details 'calc w=1/[\s^2^(Fo^2^)+(0.0458P)^2^+0.0395P] where P=(Fo^2^+2Fc^2^)/3'
_refine_ls_weighting_scheme calc
_refine_ls_wR_factor_gt 0.0768
_refine_ls_wR_factor_ref 0.0791
_reflns_number_gt 1455
_reflns_number_total 1570
_reflns_threshold_expression >2sigma(I)
_cod_data_source_file jo5028968_si_001.cif
_cod_data_source_block compound_8
_cod_depositor_comments 'Adding full bibliography for 4030848--4030849.cif.'
_cod_original_cell_volume 824.93(18)
_cod_original_sg_symbol_H-M P2(1)
_cod_database_code 4030849

loop_
_symmetry_equiv_pos_as_xyz
'x, y, z'
'-x, y+1/2, -z'

loop_
_atom_site_label
_atom_site_type_symbol
_atom_site_fract_x
_atom_site_fract_y
_atom_site_fract_z
_atom_site_U_iso_or_equiv
_atom_site_adp_type
_atom_site_occupancy
_atom_site_symmetry_multiplicity
_atom_site_calc_flag
_atom_site_refinement_flags
C1 C 0.4895(4) 0.82399(12) 0.9283(4) 0.0470(5) Uani 1 1 d .
H1 H 0.6475 0.8252 0.9753 0.056 Uiso 1 1 calc R
C2 C 0.3968(4) 0.87986(13) 0.7751(4) 0.0553(6) Uani 1 1 d .
H2 H 0.4708 0.8938 0.6867 0.066 Uiso 1 1 calc R
C3 C 0.2139(4) 0.91047(13) 0.7593(5) 0.0604(6) Uani 1 1 d .
H3 H 0.1670 0.9465 0.6661 0.073 Uiso 1 1 calc R
C4 C 0.0832(4) 0.88839(14) 0.8874(5) 0.0641(7) Uani 1 1 d .
O4 O -0.0942(3) 0.91293(14) 0.8578(5) 0.0982(8) Uani 1 1 d .
C5 C 0.1729(4) 0.83417(14) 1.0498(5) 0.0606(7) Uani 1 1 d .
H5A H 0.1082 0.7917 0.9901 0.073 Uiso 1 1 calc R
H5B H 0.1332 0.8434 1.1739 0.073 Uiso 1 1 calc R
C6 C 0.4176(4) 0.82806(12) 1.1198(4) 0.0505(5) Uani 1 1 d .
H6 H 0.4825 0.8680 1.2028 0.061 Uiso 1 1 calc R
O6 O 0.4827(3) 0.77103(10) 1.2533(3) 0.0664(5) Uani 1 1 d .
C7 C 0.7030(5) 0.7719(2) 1.3864(5) 0.0833(9) Uani 1 1 d .
H7A H 0.7921 0.7758 1.2999 0.125 Uiso 1 1 calc R
H7B H 0.7373 0.7310 1.4672 0.125 Uiso 1 1 calc R
H7C H 0.7287 0.8094 1.4821 0.125 Uiso 1 1 calc R
O1 O 0.4096(2) 0.76153(8) 0.8140(3) 0.0506(4) Uani 1 1 d .
C11 C 0.5523(3) 0.71304(12) 0.8240(3) 0.0463(5) Uani 1 1 d .
O11 O 0.7435(3) 0.71851(10) 0.9087(4) 0.0751(6) Uani 1 1 d .
C1' C 0.4368(3) 0.65010(12) 0.7197(3) 0.0438(5) Uani 1 1 d .
O2' O 0.5938(3) 0.60705(9) 0.6720(3) 0.0584(5) Uani 1 1 d .
C3' C 0.5124(4) 0.54325(14) 0.6557(4) 0.0562(6) Uani 1 1 d .
O3' O 0.6069(3) 0.49592(11) 0.6177(4) 0.0823(7) Uani 1 1 d .
C4' C 0.2984(3) 0.54713(12) 0.6900(3) 0.0452(5) Uani 1 1 d .
C41' C 0.2112(4) 0.48099(12) 0.7373(5) 0.0610(6) Uani 1 1 d .
H41A H 0.2054 0.4492 0.6276 0.091 Uiso 1 1 calc R
H41B H 0.0688 0.4876 0.7416 0.091 Uiso 1 1 calc R
H41C H 0.3043 0.4643 0.8728 0.091 Uiso 1 1 calc R
C5' C 0.1506(4) 0.58453(13) 0.4861(3) 0.0539(6) Uani 1 1 d .
H5'A H 0.1570 0.5634 0.3576 0.065 Uiso 1 1 calc R
H5'B H 0.0019 0.5851 0.4804 0.065 Uiso 1 1 calc R
C6' C 0.2451(4) 0.65629(14) 0.5110(3) 0.0543(6) Uani 1 1 d .
H6'A H 0.2916 0.6681 0.3928 0.065 Uiso 1 1 calc R
H6'B H 0.1416 0.6892 0.5224 0.065 Uiso 1 1 calc R
C7' C 0.3530(3) 0.60383(11) 0.8607(3) 0.0421(5) Uani 1 1 d .
C71' C 0.1576(4) 0.63068(13) 0.9073(4) 0.0538(6) Uani 1 1 d .
H71A H 0.2008 0.6679 1.0039 0.081 Uiso 1 1 calc R
H71B H 0.0993 0.5959 0.9707 0.081 Uiso 1 1 calc R
H71C H 0.0497 0.6451 0.7765 0.081 Uiso 1 1 calc R
C72' C 0.5296(4) 0.58424(15) 1.0712(4) 0.0611(7) Uani 1 1 d .
H72A H 0.5670 0.6225 1.1641 0.092 Uiso 1 1 calc R
H72B H 0.6549 0.5690 1.0429 0.092 Uiso 1 1 calc R
H72C H 0.4776 0.5490 1.1384 0.092 Uiso 1 1 calc R

loop_
_atom_site_aniso_label
_atom_site_aniso_U_11
_atom_site_aniso_U_22
_atom_site_aniso_U_33
_atom_site_aniso_U_23
_atom_site_aniso_U_13
_atom_site_aniso_U_12
C1 0.0356(10) 0.0420(11) 0.0639(13) -0.0040(11) 0.0181(10) -0.0066(10)
C2 0.0510(13) 0.0501(14) 0.0647(15) 0.0017(11) 0.0200(11) -0.0042(11)
C3 0.0494(13) 0.0472(13) 0.0769(16) 0.0020(12) 0.0119(11) 0.0021(11)
C4 0.0423(13) 0.0605(16) 0.0872(18) -0.0169(14) 0.0195(12) 0.0004(12)
O4 0.0531(12) 0.1045(18) 0.1376(19) -0.0032(16) 0.0339(12) 0.0225(12)
C5 0.0497(13) 0.0586(16) 0.0836(17) -0.0124(13) 0.0359(12) -0.0084(11)
C6 0.0501(13) 0.0398(11) 0.0635(13) -0.0020(10) 0.0219(10) -0.0089(10)
O6 0.0640(11) 0.0604(11) 0.0740(11) 0.0132(9) 0.0228(9) -0.0072(9)
C7 0.079(2) 0.092(2) 0.0665(16) 0.0154(17) 0.0091(15) -0.0028(18)
O1 0.0379(8) 0.0440(9) 0.0698(10) -0.0072(7) 0.0187(7) 0.0019(7)
C11 0.0369(11) 0.0488(13) 0.0573(12) -0.0020(10) 0.0215(10) 0.0001(10)
O11 0.0374(9) 0.0634(12) 0.1199(16) -0.0217(11) 0.0213(9) 0.0017(8)
C1' 0.0394(11) 0.0486(13) 0.0477(10) -0.0023(9) 0.0204(9) 0.0061(9)
O2' 0.0468(9) 0.0596(11) 0.0798(11) -0.0168(9) 0.0358(8) 0.0001(8)
C3' 0.0502(13) 0.0571(15) 0.0620(14) -0.0172(12) 0.0203(11) 0.0048(12)
O3' 0.0703(13) 0.0718(14) 0.1122(16) -0.0341(12) 0.0410(12) 0.0111(11)
C4' 0.0400(11) 0.0440(12) 0.0493(11) -0.0013(10) 0.0125(9) 0.0051(10)
C41' 0.0609(15) 0.0438(13) 0.0736(15) 0.0010(12) 0.0174(13) 0.0016(12)
C5' 0.0527(13) 0.0575(14) 0.0436(11) 0.0000(10) 0.0068(10) 0.0002(12)
C6' 0.0576(13) 0.0570(14) 0.0455(11) 0.0050(10) 0.0143(10) -0.0008(12)
C7' 0.0390(10) 0.0432(11) 0.0433(10) 0.0008(9) 0.0131(9) 0.0057(9)
C71' 0.0516(13) 0.0602(15) 0.0573(12) -0.0010(11) 0.0286(11) 0.0054(11)
C72' 0.0644(15) 0.0618(16) 0.0462(11) 0.0031(11) 0.0056(11) 0.0112(13)

loop_
_atom_type_symbol
_atom_type_description
_atom_type_scat_dispersion_real
_atom_type_scat_dispersion_imag
_atom_type_scat_source
C C 0.0033 0.0016 'International Tables Vol C Tables 4.2.6.8 and 6.1.1.4'
H H 0.0000 0.0000 'International Tables Vol C Tables 4.2.6.8 and 6.1.1.4'
O O 0.0106 0.0060 'International Tables Vol C Tables 4.2.6.8 and 6.1.1.4'

loop_
_geom_angle_atom_site_label_1
_geom_angle_atom_site_label_2
_geom_angle_atom_site_label_3
_geom_angle
O1 C1 C2 106.85(18)
O1 C1 C6 108.97(18)
C2 C1 C6 111.4(2)
O1 C1 H1 109.9
C2 C1 H1 109.9
C6 C1 H1 109.9
C3 C2 C1 123.0(2)
C3 C2 H2 118.5
C1 C2 H2 118.5
C2 C3 C4 121.1(3)
C2 C3 H3 119.5
C4 C3 H3 119.5
O4 C4 C3 120.5(3)
O4 C4 C5 121.5(3)
C3 C4 C5 118.0(2)
C4 C5 C6 113.0(2)
C4 C5 H5A 109.0
C6 C5 H5A 109.0
C4 C5 H5B 109.0
C6 C5 H5B 109.0
H5A C5 H5B 107.8
O6 C6 C1 111.9(2)
O6 C6 C5 108.40(19)
C1 C6 C5 110.8(2)
O6 C6 H6 108.5
C1 C6 H6 108.5
C5 C6 H6 108.5
C6 O6 C7 114.0(2)
O6 C7 H7A 109.5
O6 C7 H7B 109.5
H7A C7 H7B 109.5
O6 C7 H7C 109.5
H7A C7 H7C 109.5
H7B C7 H7C 109.5
C11 O1 C1 118.05(16)
O11 C11 O1 124.6(2)
O11 C11 C1' 125.2(2)
O1 C11 C1' 110.13(16)
O2' C1' C11 107.79(16)
O2' C1' C6' 105.88(18)
C11 C1' C6' 118.71(19)
O2' C1' C7' 102.26(18)
C11 C1' C7' 116.38(17)
C6' C1' C7' 104.17(18)
C3' O2' C1' 105.87(18)
O3' C3' O2' 121.7(2)
O3' C3' C4' 130.7(3)
O2' C3' C4' 107.60(19)
C3' C4' C41' 115.5(2)
C3' C4' C7' 99.03(17)
C41' C4' C7' 119.2(2)
C3' C4' C5' 103.1(2)
C41' C4' C5' 115.46(19)
C7' C4' C5' 102.01(17)
C4' C41' H41A 109.5
C4' C41' H41B 109.5
H41A C41' H41B 109.5
C4' C41' H41C 109.5
H41A C41' H41C 109.5
H41B C41' H41C 109.5
C6' C5' C4' 103.96(18)
C6' C5' H5'A 111.0
C4' C5' H5'A 111.0
C6' C5' H5'B 111.0
C4' C5' H5'B 111.0
H5'A C5' H5'B 109.0
C1' C6' C5' 101.47(19)
C1' C6' H6'A 111.5
C5' C6' H6'A 111.5
C1' C6' H6'B 111.5
C5' C6' H6'B 111.5
H6'A C6' H6'B 109.3
C71' C7' C72' 109.31(18)
C71' C7' C1' 114.84(18)
C72' C7' C1' 112.95(19)
C71' C7' C4' 114.01(18)
C72' C7' C4' 113.33(19)
C1' C7' C4' 91.59(16)
C7' C71' H71A 109.5
C7' C71' H71B 109.5
H71A C71' H71B 109.5
C7' C71' H71C 109.5
H71A C71' H71C 109.5
H71B C71' H71C 109.5
C7' C72' H72A 109.5
C7' C72' H72B 109.5
H72A C72' H72B 109.5
C7' C72' H72C 109.5
H72A C72' H72C 109.5
H72B C72' H72C 109.5

loop_
_geom_bond_atom_site_label_1
_geom_bond_atom_site_label_2
_geom_bond_distance
C1 O1 1.460(3)
C1 C2 1.493(4)
C1 C6 1.513(3)
C1 H1 0.9800
C2 C3 1.324(4)
C2 H2 0.9300
C3 C4 1.477(4)
C3 H3 0.9300
C4 O4 1.221(3)
C4 C5 1.500(4)
C5 C6 1.523(3)
C5 H5A 0.9700
C5 H5B 0.9700
C6 O6 1.417(3)
C6 H6 0.9800
O6 C7 1.418(4)
C7 H7A 0.9600
C7 H7B 0.9600
C7 H7C 0.9600
O1 C11 1.336(3)
C11 O11 1.196(3)
C11 C1' 1.508(3)
C1' O2' 1.464(3)
C1' C6' 1.529(3)
C1' C7' 1.551(3)
O2' C3' 1.371(3)
C3' O3' 1.206(3)
C3' C4' 1.510(3)
C4' C41' 1.515(3)
C4' C7' 1.557(3)
C4' C5' 1.562(3)
C41' H41A 0.9600
C41' H41B 0.9600
C41' H41C 0.9600
C5' C6' 1.546(4)
C5' H5'A 0.9700
C5' H5'B 0.9700
C6' H6'A 0.9700
C6' H6'B 0.9700
C7' C71' 1.525(3)
C7' C72' 1.534(3)
C71' H71A 0.9600
C71' H71B 0.9600
C71' H71C 0.9600
C72' H72A 0.9600
C72' H72B 0.9600
C72' H72C 0.9600

loop_
_geom_torsion_atom_site_label_1
_geom_torsion_atom_site_label_2
_geom_torsion_atom_site_label_3
_geom_torsion_atom_site_label_4
_geom_torsion
O1 C1 C2 C3 92.8(3)
C6 C1 C2 C3 -26.1(3)
C1 C2 C3 C4 -3.1(4)
C2 C3 C4 O4 -173.4(3)
C2 C3 C4 C5 5.2(4)
O4 C4 C5 C6 -159.2(3)
C3 C4 C5 C6 22.2(3)
O1 C1 C6 O6 55.2(2)
C2 C1 C6 O6 172.84(19)
O1 C1 C6 C5 -65.9(2)
C2 C1 C6 C5 51.7(3)
C4 C5 C6 O6 -173.4(2)
C4 C5 C6 C1 -50.3(3)
C1 C6 O6 C7 78.0(3)
C5 C6 O6 C7 -159.5(3)
C2 C1 O1 C11 130.9(2)
C6 C1 O1 C11 -108.6(2)
C1 O1 C11 O11 -5.0(3)
C1 O1 C11 C1' 173.10(17)
O11 C11 C1' O2' -20.1(3)
O1 C11 C1' O2' 161.80(18)
O11 C11 C1' C6' -140.3(2)
O1 C11 C1' C6' 41.6(3)
O11 C11 C1' C7' 94.0(3)
O1 C11 C1' C7' -84.1(2)
C11 C1' O2' C3' 157.67(19)
C6' C1' O2' C3' -74.3(2)
C7' C1' O2' C3' 34.5(2)
C1' O2' C3' O3' -179.7(3)
C1' O2' C3' C4' 1.1(3)
O3' C3' C4' C41' 16.7(4)
O2' C3' C4' C41' -164.2(2)
O3' C3' C4' C7' 145.2(3)
O2' C3' C4' C7' -35.7(2)
O3' C3' C4' C5' -110.1(3)
O2' C3' C4' C5' 69.0(2)
C3' C4' C5' C6' -68.0(2)
C41' C4' C5' C6' 165.2(2)
C7' C4' C5' C6' 34.4(2)
O2' C1' C6' C5' 69.5(2)
C11 C1' C6' C5' -169.33(18)
C7' C1' C6' C5' -38.0(2)
C4' C5' C6' C1' 1.7(2)
O2' C1' C7' C71' -170.35(18)
C11 C1' C7' C71' 72.5(2)
C6' C1' C7' C71' -60.2(2)
O2' C1' C7' C72' 63.4(2)
C11 C1' C7' C72' -53.8(3)
C6' C1' C7' C72' 173.5(2)
O2' C1' C7' C4' -52.87(17)
C11 C1' C7' C4' -170.05(17)
C6' C1' C7' C4' 57.24(19)
C3' C4' C7' C71' 169.62(19)
C41' C4' C7' C71' -64.4(3)
C5' C4' C7' C71' 64.0(2)
C3' C4' C7' C72' -64.5(2)
C41' C4' C7' C72' 61.5(3)
C5' C4' C7' C72' -170.1(2)
C3' C4' C7' C1' 51.42(19)
C41' C4' C7' C1' 177.39(19)
C5' C4' C7' C1' -54.16(19)
